data_4313032
loop_
_publ_author_name
'Franck Gascoin'
'Slavi C. Sevov'

_publ_section_title
;
 Synthesis and Characterization of Transition-Metal Zintl Phases:
 K10NbInAs6 and K9Nb2As6
;
_journal_name_full 'Inorganic Chemistry'
_journal_page_first 904
_journal_page_last 907
_journal_paper_doi 10.1021/ic020557a
_journal_volume 42
_journal_year 2003
_chemical_formula_moiety k9nb2as6
_chemical_formula_sum 'As6 K9 Nb2'
_chemical_formula_weight 987.24
_chemical_name_common k9nb2as6
_chemical_name_systematic
;
   ?
;
_space_group_IT_number 14
_symmetry_cell_setting monoclinic
_symmetry_space_group_name_Hall '-P 2ybc'
_symmetry_space_group_name_H-M 'P 1 21/c 1'
_atom_sites_solution_hydrogens geom
_atom_sites_solution_primary direct
_atom_sites_solution_secondary difmap
_audit_creation_method SHELXL-97
_cell_angle_alpha 90.00
_cell_angle_beta 95.985(11)
_cell_angle_gamma 90.00
_cell_formula_units_Z 2
_cell_length_a 9.3483(11)
_cell_length_b 9.1129(14)
_cell_length_c 12.7980(12)
_cell_measurement_reflns_used 25
_cell_measurement_temperature 293(2)
_cell_measurement_theta_max 12.838
_cell_measurement_theta_min 11.002
_cell_volume 1084.3(2)
_computing_cell_refinement CAD4_(Enraf-Nonius,_1977)
_computing_data_collection CAD4_(Enraf-Nonius,_1977)
_computing_data_reduction SDS_Package_(Enraf-Nonius,_1985)
_computing_molecular_graphics 'SHELXTL (Siemens, 1994)'
_computing_publication_material 'SHELXTL (Siemens, 1994)'
_computing_structure_refinement 'SHELXL-97 (Sheldrick, 1997)'
_computing_structure_solution 'SHELXS-97 (Sheldrick, 1990)'
_diffrn_ambient_temperature 293(2)
_diffrn_measured_fraction_theta_full 1.000
_diffrn_measured_fraction_theta_max 1.000
_diffrn_measurement_device_type Enraf_Nonius_CAD4
_diffrn_measurement_method omega-2theta
_diffrn_radiation_monochromator graphite
_diffrn_radiation_source 'fine-focus sealed tube'
_diffrn_radiation_type MoK\a
_diffrn_radiation_wavelength 0.71073
_diffrn_reflns_av_R_equivalents 0.0516
_diffrn_reflns_av_sigmaI/netI 0.0943
_diffrn_reflns_limit_h_max 11
_diffrn_reflns_limit_h_min 0
_diffrn_reflns_limit_k_max 10
_diffrn_reflns_limit_k_min 0
_diffrn_reflns_limit_l_max 15
_diffrn_reflns_limit_l_min -15
_diffrn_reflns_number 2029
_diffrn_reflns_theta_full 24.98
_diffrn_reflns_theta_max 24.98
_diffrn_reflns_theta_min 2.19
_diffrn_standards_interval_count 200
_diffrn_standards_interval_time 120
_diffrn_standards_number 3
_exptl_absorpt_coefficient_mu 11.847
_exptl_absorpt_correction_T_max 0.28802
_exptl_absorpt_correction_T_min 0.25517
_exptl_absorpt_correction_type psi-scan
_exptl_absorpt_process_details 'average of two psi-scan reflections'
_exptl_crystal_colour grey
_exptl_crystal_density_diffrn 3.024
_exptl_crystal_density_meas ?
_exptl_crystal_density_method 'not measured'
_exptl_crystal_description irregular
_exptl_crystal_F_000 902
_exptl_crystal_size_max 0.08
_exptl_crystal_size_mid 0.04
_exptl_crystal_size_min 0.04
_refine_diff_density_max 1.079
_refine_diff_density_min -1.193
_refine_diff_density_rms 0.237
_refine_ls_extinction_method none
_refine_ls_goodness_of_fit_ref 1.015
_refine_ls_hydrogen_treatment mixed
_refine_ls_matrix_type full
_refine_ls_number_parameters 82
_refine_ls_number_reflns 1906
_refine_ls_number_restraints 0
_refine_ls_restrained_S_all 1.015
_refine_ls_R_factor_all 0.1089
_refine_ls_R_factor_gt 0.0536
_refine_ls_shift/su_max 0.000
_refine_ls_shift/su_mean 0.000
_refine_ls_structure_factor_coef Fsqd
_refine_ls_weighting_details 'calc w=1/[\s^2^(Fo^2^)+(0.0300P)^2^+6.0220P] where P=(Fo^2^+2Fc^2^)/3'
_refine_ls_weighting_scheme calc
_refine_ls_wR_factor_gt 0.0910
_refine_ls_wR_factor_ref 0.1071
_reflns_number_gt 1182
_reflns_number_total 1906
_reflns_threshold_expression >2sigma(I)
_cod_data_source_file ic020557a_2.cif
_cod_data_source_block k9nb2as6
_cod_depositor_comments
;
The following automatic conversions were performed:

'_symmetry_cell_setting' value 'Monoclinic' changed to 'monoclinic'
according to the built-in table from CIF Core dictionary named
'cif_core.dic' version 2.4.1 from 2010-06-29.

Automatic conversion script
Id: cif_fix_values 1646 2011-03-28 12:23:43Z adriana 

The following automatic conversions were performed:

'_exptl_crystal_density_meas' value 'not measured' was changed to '?'
- the value is perceived as not measured.

Automatic conversion script
Id: cif_fix_values 3008 2015-01-20 13:52:24Z robertas 
;
_cod_database_code 4313032

loop_
_symmetry_equiv_pos_as_xyz
'x, y, z'
'-x, y+1/2, -z+1/2'
'-x, -y, -z'
'x, -y-1/2, z-1/2'

loop_
_atom_site_label
_atom_site_type_symbol
_atom_site_fract_x
_atom_site_fract_y
_atom_site_fract_z
_atom_site_U_iso_or_equiv
_atom_site_adp_type
_atom_site_occupancy
_atom_site_symmetry_multiplicity
_atom_site_calc_flag
_atom_site_refinement_flags
_atom_site_disorder_assembly
_atom_site_disorder_group
Nb Nb 0.65734(12) 0.07718(13) 0.55249(8) 0.0181(3) Uani 1 1 d . . .
As1 As 0.72161(15) 0.33704(14) 0.52653(12) 0.0275(4) Uani 1 1 d . . .
As2 As 0.84409(13) -0.05938(18) 0.66576(10) 0.0283(4) Uani 1 1 d . . .
As3 As 0.41196(13) 0.05417(16) 0.62189(9) 0.0213(3) Uani 1 1 d . . .
K1 K 0.3892(4) 0.1850(3) 0.8902(3) 0.0453(9) Uani 1 1 d . . .
K2 K 0.0694(3) 0.1772(4) 0.5864(3) 0.0457(9) Uani 1 1 d . . .
K3 K 0.5923(3) -0.0907(4) 0.8354(2) 0.0308(7) Uani 1 1 d . . .
K4 K 0.1897(4) -0.2050(5) 0.7114(3) 0.0738(15) Uani 1 1 d . . .
K5 K 1.0182(6) 0.0651(7) 0.8929(5) 0.0345(15) Uani 0.50 1 d P . .

loop_
_atom_site_aniso_label
_atom_site_aniso_U_11
_atom_site_aniso_U_22
_atom_site_aniso_U_33
_atom_site_aniso_U_23
_atom_site_aniso_U_13
_atom_site_aniso_U_12
Nb 0.0160(5) 0.0189(6) 0.0195(6) -0.0009(5) 0.0018(4) -0.0013(6)
As1 0.0225(7) 0.0152(7) 0.0440(9) -0.0018(7) 0.0003(6) -0.0028(7)
As2 0.0156(7) 0.0409(10) 0.0277(7) 0.0134(7) -0.0015(6) 0.0014(7)
As3 0.0173(7) 0.0294(8) 0.0176(6) -0.0065(6) 0.0036(5) -0.0023(6)
K1 0.073(3) 0.0220(18) 0.0370(18) -0.0022(15) -0.0147(17) 0.0091(18)
K2 0.0239(17) 0.049(2) 0.066(2) 0.0196(19) 0.0122(17) 0.0042(17)
K3 0.0342(17) 0.0289(18) 0.0294(16) -0.0007(14) 0.0042(13) 0.0012(15)
K4 0.059(3) 0.113(4) 0.056(2) 0.056(3) 0.035(2) 0.046(3)
K5 0.026(3) 0.027(4) 0.048(4) -0.004(3) -0.008(3) 0.009(3)

loop_
_atom_type_symbol
_atom_type_description
_atom_type_scat_dispersion_real
_atom_type_scat_dispersion_imag
_atom_type_scat_source
K K 0.2009 0.2494 'International Tables Vol C Tables 4.2.6.8 and 6.1.1.4'
As As 0.0499 2.0058 'International Tables Vol C Tables 4.2.6.8 and 6.1.1.4'
Nb Nb -2.0727 0.6215 'International Tables Vol C Tables 4.2.6.8 and 6.1.1.4'

loop_
_geom_angle_atom_site_label_1
_geom_angle_atom_site_label_2
_geom_angle_atom_site_label_3
_geom_angle
_geom_angle_site_symmetry_1
_geom_angle_site_symmetry_3
_geom_angle_publ_flag
As1 Nb As2 113.09(6) . . ?
As1 Nb As3 111.40(6) . . ?
As2 Nb As3 110.98(6) . . ?
As1 Nb As3 111.96(6) . 3_656 ?
As2 Nb As3 111.94(6) . 3_656 ?
As3 Nb As3 96.32(5) . 3_656 ?
As1 Nb Nb 123.64(7) . 3_656 ?
As2 Nb Nb 123.27(7) . 3_656 ?
As3 Nb Nb 48.19(4) . 3_656 ?
As3 Nb Nb 48.13(4) 3_656 3_656 ?
As1 Nb K1 172.25(8) . 2_646 ?
As2 Nb K1 59.20(7) . 2_646 ?
As3 Nb K1 73.86(7) . 2_646 ?
As3 Nb K1 72.25(7) 3_656 2_646 ?
Nb Nb K1 64.09(7) 3_656 2_646 ?
As1 Nb K1 62.13(7) . 4_565 ?
As2 Nb K1 174.97(7) . 4_565 ?
As3 Nb K1 70.67(7) . 4_565 ?
As3 Nb K1 72.22(6) 3_656 4_565 ?
Nb Nb K1 61.51(6) 3_656 4_565 ?
K1 Nb K1 125.60(5) 2_646 4_565 ?
As1 Nb K4 61.75(9) . 2_656 ?
As2 Nb K4 67.12(9) . 2_656 ?
As3 Nb K4 92.52(7) . 2_656 ?
As3 Nb K4 170.71(7) 3_656 2_656 ?
Nb Nb K4 140.63(8) 3_656 2_656 ?
K1 Nb K4 113.20(10) 2_646 2_656 ?
K1 Nb K4 108.30(10) 4_565 2_656 ?
As1 Nb K2 62.92(6) . 1_655 ?
As2 Nb K2 55.37(6) . 1_655 ?
As3 Nb K2 152.19(7) . 1_655 ?
As3 Nb K2 111.14(7) 3_656 1_655 ?
Nb Nb K2 158.95(8) 3_656 1_655 ?
K1 Nb K2 109.70(8) 2_646 1_655 ?
K1 Nb K2 120.95(8) 4_565 1_655 ?
K4 Nb K2 60.31(8) 2_656 1_655 ?
As1 Nb K4 59.45(9) . 3_656 ?
As2 Nb K4 110.44(7) . 3_656 ?
As3 Nb K4 137.32(8) . 3_656 ?
As3 Nb K4 58.43(9) 3_656 3_656 ?
Nb Nb K4 99.11(9) 3_656 3_656 ?
K1 Nb K4 120.92(10) 2_646 3_656 ?
K1 Nb K4 68.96(8) 4_565 3_656 ?
K4 Nb K4 112.73(7) 2_656 3_656 ?
K2 Nb K4 65.89(8) 1_655 3_656 ?
As1 Nb K2 108.65(7) . 3_656 ?
As2 Nb K2 61.74(6) . 3_656 ?
As3 Nb K2 138.18(7) . 3_656 ?
As3 Nb K2 57.04(6) 3_656 3_656 ?
Nb Nb K2 98.65(7) 3_656 3_656 ?
K1 Nb K2 67.69(8) 2_646 3_656 ?
K1 Nb K2 120.46(8) 4_565 3_656 ?
K4 Nb K2 117.05(9) 2_656 3_656 ?
K2 Nb K2 61.36(10) 1_655 3_656 ?
K4 Nb K2 59.31(8) 3_656 3_656 ?
As1 Nb K3 123.02(7) . . ?
As2 Nb K3 56.55(5) . . ?
As3 Nb K3 55.38(6) . . ?
As3 Nb K3 123.90(7) 3_656 . ?
Nb Nb K3 89.57(6) 3_656 . ?
K1 Nb K3 54.64(7) 2_646 . ?
K1 Nb K3 123.97(8) 4_565 . ?
K4 Nb K3 63.93(9) 2_656 . ?
K2 Nb K3 103.06(7) 1_655 . ?
K4 Nb K3 166.99(8) 3_656 . ?
K2 Nb K3 109.99(7) 3_656 . ?
As1 Nb K3 60.24(6) . 2_656 ?
As2 Nb K3 123.21(6) . 2_656 ?
As3 Nb K3 51.98(6) . 2_656 ?
As3 Nb K3 122.74(6) 3_656 2_656 ?
Nb Nb K3 86.80(6) 3_656 2_656 ?
K1 Nb K3 123.65(8) 2_646 2_656 ?
K1 Nb K3 53.71(7) 4_565 2_656 ?
K4 Nb K3 61.38(9) 2_656 2_656 ?
K2 Nb K3 111.74(7) 1_655 2_656 ?
K4 Nb K3 110.10(8) 3_656 2_656 ?
K2 Nb K3 168.62(7) 3_656 2_656 ?
K3 Nb K3 79.87(4) . 2_656 ?
As1 Nb As2 100.11(5) . 3_656 ?
As2 Nb As2 146.79(4) . 3_656 ?
As3 Nb As2 52.59(4) . 3_656 ?
As3 Nb As2 52.01(4) 3_656 3_656 ?
Nb Nb As2 23.53(3) 3_656 3_656 ?
K1 Nb As2 87.61(6) 2_646 3_656 ?
K1 Nb As2 38.00(5) 4_565 3_656 ?
K4 Nb As2 133.79(8) 2_656 3_656 ?
K2 Nb As2 151.95(6) 1_655 3_656 ?
K4 Nb As2 86.38(7) 3_656 3_656 ?
K2 Nb As2 108.94(6) 3_656 3_656 ?
K3 Nb As2 104.97(5) . 3_656 ?
K3 Nb As2 72.66(5) 2_656 3_656 ?
As1 Nb As1 146.96(4) . 3_656 ?
As2 Nb As1 99.95(5) . 3_656 ?
As3 Nb As1 52.40(4) . 3_656 ?
As3 Nb As1 52.05(4) 3_656 3_656 ?
Nb Nb As1 23.32(3) 3_656 3_656 ?
K1 Nb As1 40.77(6) 2_646 3_656 ?
K1 Nb As1 84.83(6) 4_565 3_656 ?
K4 Nb As1 137.00(7) 2_656 3_656 ?
K2 Nb As1 145.86(6) 1_655 3_656 ?
K4 Nb As1 110.20(8) 3_656 3_656 ?
K2 Nb As1 86.93(6) 3_656 3_656 ?
K3 Nb As1 74.69(5) . 3_656 ?
K3 Nb As1 101.50(5) 2_656 3_656 ?
As2 Nb As1 46.84(3) 3_656 3_656 ?
As1 Nb K5 89.28(8) . . ?
As2 Nb K5 31.74(8) . . ?
As3 Nb K5 103.50(8) . . ?
As3 Nb K5 143.23(8) 3_656 . ?
Nb Nb K5 140.86(9) 3_656 . ?
K1 Nb K5 83.85(9) 2_646 . ?
K1 Nb K5 143.70(9) 4_565 . ?
K4 Nb K5 35.40(11) 2_656 . ?
K2 Nb K5 51.25(9) 1_655 . ?
K4 Nb K5 117.14(10) 3_656 . ?
K2 Nb K5 88.38(9) 3_656 . ?
K3 Nb K5 52.29(8) . . ?
K3 Nb K5 93.68(8) 2_656 . ?
As2 Nb K5 156.07(7) 3_656 . ?
As1 Nb K5 120.93(8) 3_656 . ?
As1 Nb K3 139.10(6) . 4 ?
As2 Nb K3 85.48(6) . 4 ?
As3 Nb K3 93.23(5) . 4 ?
As3 Nb K3 30.09(5) 3_656 4 ?
Nb Nb K3 52.65(5) 3_656 4 ?
K1 Nb K3 43.47(6) 2_646 4 ?
K1 Nb K3 99.25(6) 4_565 4 ?
K4 Nb K3 152.23(10) 2_656 4 ?
K2 Nb K3 108.23(7) 1_655 4 ?
K4 Nb K3 80.18(9) 3_656 4 ?
K2 Nb K3 46.95(6) 3_656 4 ?
K3 Nb K3 97.77(4) . 4 ?
K3 Nb K3 139.45(4) 2_656 4 ?
As2 Nb K3 68.92(4) 3_656 4 ?
As1 Nb K3 40.83(4) 3_656 4 ?
K5 Nb K3 117.00(8) . 4 ?
As1 Nb K5 34.84(8) . 4_565 ?
As2 Nb K5 95.57(8) . 4_565 ?
As3 Nb K5 145.34(9) . 4_565 ?
As3 Nb K5 93.77(8) 3_656 4_565 ?
Nb Nb K5 131.73(8) 3_656 4_565 ?
K1 Nb K5 140.65(10) 2_646 4_565 ?
K1 Nb K5 81.14(9) 4_565 4_565 ?
K4 Nb K5 77.27(9) 2_656 4_565 ?
K2 Nb K5 40.46(8) 1_655 4_565 ?
K4 Nb K5 35.51(10) 3_656 4_565 ?
K2 Nb K5 73.82(9) 3_656 4_565 ?
K3 Nb K5 138.32(8) . 4_565 ?
K3 Nb K5 95.08(9) 2_656 4_565 ?
As2 Nb K5 112.93(7) 3_656 4_565 ?
As1 Nb K5 145.71(7) 3_656 4_565 ?
K5 Nb K5 87.27(9) . 4_565 ?
K3 Nb K5 111.28(8) 4 4_565 ?
As1 Nb K3 86.61(6) . 3_656 ?
As2 Nb K3 141.07(6) . 3_656 ?
As3 Nb K3 90.22(5) . 3_656 ?
As3 Nb K3 30.69(5) 3_656 3_656 ?
Nb Nb K3 50.06(5) 3_656 3_656 ?
K1 Nb K3 99.25(6) 2_646 3_656 ?
K1 Nb K3 42.49(6) 4_565 3_656 ?
K4 Nb K3 146.89(10) 2_656 3_656 ?
K2 Nb K3 115.54(6) 1_655 3_656 ?
K4 Nb K3 49.87(8) 3_656 3_656 ?
K2 Nb K3 80.52(6) 3_656 3_656 ?
K3 Nb K3 139.63(4) . 3_656 ?
K3 Nb K3 95.66(5) 2_656 3_656 ?
As2 Nb K3 37.64(4) 3_656 3_656 ?
As1 Nb K3 66.90(4) 3_656 3_656 ?
K5 Nb K3 166.24(8) . 3_656 ?
K3 Nb K3 60.23(3) 4 3_656 ?
K5 Nb K3 81.86(7) 4_565 3_656 ?
As1 Nb K1 94.25(6) . . ?
As2 Nb K1 88.88(5) . . ?
As3 Nb K1 38.23(5) . . ?
As3 Nb K1 134.37(6) 3_656 . ?
Nb Nb K1 86.32(5) 3_656 . ?
K1 Nb K1 86.66(5) 2_646 . ?
K1 Nb K1 89.94(7) 4_565 . ?
K4 Nb K1 54.69(7) 2_656 . ?
K2 Nb K1 114.01(7) 1_655 . ?
K4 Nb K1 151.55(8) 3_656 . ?
K2 Nb K1 147.83(7) 3_656 . ?
K3 Nb K1 37.96(6) . . ?
K3 Nb K1 41.95(5) 2_656 . ?
As2 Nb K1 88.13(4) 3_656 . ?
As1 Nb K1 85.57(5) 3_656 . ?
K5 Nb K1 69.13(8) . . ?
K3 Nb K1 123.39(5) 4 . ?
K5 Nb K1 125.33(8) 4_565 . ?
K3 Nb K1 124.26(5) 3_656 . ?
Nb As1 K5 138.26(12) . 2_756 ?
Nb As1 K4 78.27(9) . 2_656 ?
K5 As1 K4 70.38(13) 2_756 2_656 ?
Nb As1 K1 77.95(7) . 4_565 ?
K5 As1 K1 143.56(13) 2_756 4_565 ?
K4 As1 K1 128.00(10) 2_656 4_565 ?
Nb As1 K4 82.48(9) . 3_656 ?
K5 As1 K4 105.01(14) 2_756 3_656 ?
K4 As1 K4 140.88(11) 2_656 3_656 ?
K1 As1 K4 79.52(10) 4_565 3_656 ?
Nb As1 K3 131.08(8) . 4_565 ?
K5 As1 K3 89.54(12) 2_756 4_565 ?
K4 As1 K3 143.07(11) 2_656 4_565 ?
K1 As1 K3 56.58(8) 4_565 4_565 ?
K4 As1 K3 73.15(9) 3_656 4_565 ?
Nb As1 K5 121.49(12) . 4_565 ?
K5 As1 K5 52.89(19) 2_756 4_565 ?
K4 As1 K5 112.65(12) 2_656 4_565 ?
K1 As1 K5 119.24(12) 4_565 4_565 ?
K4 As1 K5 52.16(13) 3_656 4_565 ?
K3 As1 K5 74.00(11) 4_565 4_565 ?
Nb As1 K1 137.33(8) . 2_656 ?
K5 As1 K1 64.43(13) 2_756 2_656 ?
K4 As1 K1 81.51(10) 2_656 2_656 ?
K1 As1 K1 85.81(8) 4_565 2_656 ?
K4 As1 K1 133.08(10) 3_656 2_656 ?
K3 As1 K1 61.71(7) 4_565 2_656 ?
K5 As1 K1 100.92(13) 4_565 2_656 ?
Nb As1 K2 79.01(7) . 1_655 ?
K5 As1 K2 64.06(13) 2_756 1_655 ?
K4 As1 K2 67.57(10) 2_656 1_655 ?
K1 As1 K2 147.88(9) 4_565 1_655 ?
K4 As1 K2 75.54(9) 3_656 1_655 ?
K3 As1 K2 131.42(8) 4_565 1_655 ?
K5 As1 K2 57.47(11) 4_565 1_655 ?
K1 As1 K2 126.14(9) 2_656 1_655 ?
Nb As1 K3 83.60(7) . 2_656 ?
K5 As1 K3 109.98(13) 2_756 2_656 ?
K4 As1 K3 70.53(9) 2_656 2_656 ?
K1 As1 K3 61.38(8) 4_565 2_656 ?
K4 As1 K3 140.43(10) 3_656 2_656 ?
K3 As1 K3 89.02(7) 4_565 2_656 ?
K5 As1 K3 154.90(12) 4_565 2_656 ?
K1 As1 K3 54.19(8) 2_656 2_656 ?
K2 As1 K3 137.00(8) 1_655 2_656 ?
Nb As1 Nb 33.04(4) . 3_656 ?
K5 As1 Nb 170.94(11) 2_756 3_656 ?
K4 As1 Nb 101.63(8) 2_656 3_656 ?
K1 As1 Nb 44.90(6) 4_565 3_656 ?
K4 As1 Nb 78.30(9) 3_656 3_656 ?
K3 As1 Nb 99.52(6) 4_565 3_656 ?
K5 As1 Nb 130.10(11) 4_565 3_656 ?
K1 As1 Nb 119.63(7) 2_656 3_656 ?
K2 As1 Nb 109.39(7) 1_655 3_656 ?
K3 As1 Nb 70.04(6) 2_656 3_656 ?
Nb As1 Nb 104.88(5) . 4_565 ?
K5 As1 Nb 102.98(11) 2_756 4_565 ?
K4 As1 Nb 171.53(7) 2_656 4_565 ?
K1 As1 Nb 60.46(7) 4_565 4_565 ?
K4 As1 Nb 34.27(7) 3_656 4_565 ?
K3 As1 Nb 39.17(5) 4_565 4_565 ?
K5 As1 Nb 58.94(10) 4_565 4_565 ?
K1 As1 Nb 100.60(6) 2_656 4_565 ?
K2 As1 Nb 105.03(7) 1_655 4_565 ?
K3 As1 Nb 117.40(6) 2_656 4_565 ?
Nb As1 Nb 84.55(3) 3_656 4_565 ?
Nb As2 K1 79.30(7) . 2_646 ?
Nb As2 K2 85.66(8) . 1_655 ?
K1 As2 K2 148.92(10) 2_646 1_655 ?
Nb As2 K3 85.58(7) . . ?
K1 As2 K3 65.19(9) 2_646 . ?
K2 As2 K3 140.80(10) 1_655 . ?
Nb As2 K5 125.49(12) . . ?
K1 As2 K5 133.54(13) 2_646 . ?
K2 As2 K5 77.07(13) 1_655 . ?
K3 As2 K5 77.32(12) . . ?
Nb As2 K4 150.62(8) . 1_655 ?
K1 As2 K4 110.86(12) 2_646 1_655 ?
K2 As2 K4 71.66(10) 1_655 1_655 ?
K3 As2 K4 123.80(8) . 1_655 ?
K5 As2 K4 68.20(13) . 1_655 ?
Nb As2 K2 80.50(7) . 3_656 ?
K1 As2 K2 78.08(9) 2_646 3_656 ?
K2 As2 K2 72.67(11) 1_655 3_656 ?
K3 As2 K2 142.55(8) . 3_656 ?
K5 As2 K2 138.13(12) . 3_656 ?
K4 As2 K2 75.16(9) 1_655 3_656 ?
Nb As2 K4 73.67(9) . 2_656 ?
K1 As2 K4 130.87(10) 2_646 2_656 ?
K2 As2 K4 68.44(9) 1_655 2_656 ?
K3 As2 K4 72.43(8) . 2_656 ?
K5 As2 K4 51.86(13) . 2_656 ?
K4 As2 K4 112.84(8) 1_655 2_656 ?
K2 As2 K4 134.32(10) 3_656 2_656 ?
Nb As2 K5 125.02(10) . 2_746 ?
K1 As2 K5 62.30(11) 2_646 2_746 ?
K2 As2 K5 107.15(11) 1_655 2_746 ?
K3 As2 K5 109.13(12) . 2_746 ?
K5 As2 K5 109.48(12) . 2_746 ?
K4 As2 K5 49.91(12) 1_655 2_746 ?
K2 As2 K5 55.35(11) 3_656 2_746 ?
K4 As2 K5 161.08(12) 2_656 2_746 ?
Nb As2 Nb 33.21(4) . 3_656 ?
K1 As2 Nb 46.11(6) 2_646 3_656 ?
K2 As2 Nb 115.47(7) 1_655 3_656 ?
K3 As2 Nb 72.12(5) . 3_656 ?
K5 As2 Nb 143.04(11) . 3_656 ?
K4 As2 Nb 147.73(10) 1_655 3_656 ?
K2 As2 Nb 77.39(6) 3_656 3_656 ?
K4 As2 Nb 98.43(8) 2_656 3_656 ?
K5 As2 Nb 99.93(9) 2_746 3_656 ?
Nb As2 Nb 106.87(4) . 3_756 ?
K1 As2 Nb 116.19(8) 2_646 3_756 ?
K2 As2 Nb 43.41(7) 1_655 3_756 ?
K3 As2 Nb 167.56(6) . 3_756 ?
K5 As2 Nb 94.96(11) . 3_756 ?
K4 As2 Nb 43.76(6) 1_655 3_756 ?
K2 As2 Nb 43.34(6) 3_656 3_756 ?
K4 As2 Nb 110.62(7) 2_656 3_756 ?
K5 As2 Nb 63.90(9) 2_746 3_756 ?
Nb As2 Nb 118.33(3) 3_656 3_756 ?
Nb As2 Nb 178.02(5) . 2_746 ?
K1 As2 Nb 100.64(7) 2_646 2_746 ?
K2 As2 Nb 93.48(6) 1_655 2_746 ?
K3 As2 Nb 96.20(6) . 2_746 ?
K5 As2 Nb 55.93(10) . 2_746 ?
K4 As2 Nb 27.60(6) 1_655 2_746 ?
K2 As2 Nb 97.55(6) 3_656 2_746 ?
K4 As2 Nb 107.68(8) 2_656 2_746 ?
K5 As2 Nb 53.55(9) 2_746 2_746 ?
Nb As2 Nb 146.75(3) 3_656 2_746 ?
Nb As2 Nb 71.36(2) 3_756 2_746 ?
Nb As3 Nb 83.68(5) . 3_656 ?
Nb As3 K3 90.23(7) . 2_656 ?
Nb As3 K3 126.93(7) 3_656 2_656 ?
Nb As3 K3 85.50(7) . . ?
Nb As3 K3 126.24(8) 3_656 . ?
K3 As3 K3 105.55(6) 2_656 . ?
Nb As3 K2 143.06(8) . . ?
Nb As3 K2 83.56(8) 3_656 . ?
K3 As3 K2 70.57(8) 2_656 . ?
K3 As3 K2 129.31(8) . . ?
Nb As3 K4 140.55(9) . . ?
Nb As3 K4 82.04(9) 3_656 . ?
K3 As3 K4 127.33(10) 2_656 . ?
K3 As3 K4 74.03(9) . . ?
K2 As3 K4 70.97(9) . . ?
Nb As3 K1 116.21(8) . . ?
Nb As3 K1 159.57(8) 3_656 . ?
K3 As3 K1 61.31(7) 2_656 . ?
K3 As3 K1 55.51(8) . . ?
K2 As3 K1 82.58(9) . . ?
K4 As3 K1 79.29(10) . . ?
Nb As3 K1 69.85(7) . 4_565 ?
Nb As3 K1 67.79(6) 3_656 4_565 ?
K3 As3 K1 60.75(7) 2_656 4_565 ?
K3 As3 K1 150.82(9) . 4_565 ?
K2 As3 K1 73.23(8) . 4_565 ?
K4 As3 K1 135.12(10) . 4_565 ?
K1 As3 K1 121.71(4) . 4_565 ?
Nb As3 K1 66.63(7) . 2_646 ?
Nb As3 K1 68.63(6) 3_656 2_646 ?
K3 As3 K1 151.80(8) 2_656 2_646 ?
K3 As3 K1 58.79(7) . 2_646 ?
K2 As3 K1 137.62(9) . 2_646 ?
K4 As3 K1 73.93(9) . 2_646 ?
K1 As3 K1 113.40(7) . 2_646 ?
K1 As3 K1 120.28(6) 4_565 2_646 ?
Nb As3 Nb 117.34(5) . 2_646 ?
Nb As3 Nb 103.14(4) 3_656 2_646 ?
K3 As3 Nb 125.75(6) 2_656 2_646 ?
K3 As3 Nb 40.37(6) . 2_646 ?
K2 As3 Nb 99.30(6) . 2_646 ?
K4 As3 Nb 33.72(7) . 2_646 ?
K1 As3 Nb 64.59(6) . 2_646 ?
K1 As3 Nb 168.50(6) 4_565 2_646 ?
K1 As3 Nb 59.45(6) 2_646 2_646 ?
Nb As3 Nb 108.69(5) . 2_656 ?
Nb As3 Nb 151.96(5) 3_656 2_656 ?
K3 As3 Nb 32.29(5) 2_656 2_656 ?
K3 As3 Nb 80.69(6) . 2_656 ?
K2 As3 Nb 71.45(7) . 2_656 ?
K4 As3 Nb 100.93(8) . 2_656 ?
K1 As3 Nb 29.35(5) . 2_656 ?
K1 As3 Nb 92.35(6) 4_565 2_656 ?
K1 As3 Nb 139.21(6) 2_646 2_656 ?
Nb As3 Nb 93.47(2) 2_646 2_656 ?
Nb As3 Nb 90.11(4) . 4_566 ?
Nb As3 Nb 173.58(4) 3_656 4_566 ?
K3 As3 Nb 51.21(5) 2_656 4_566 ?
K3 As3 Nb 54.51(6) . 4_566 ?
K2 As3 Nb 100.59(7) . 4_566 ?
K4 As3 Nb 103.90(9) . 4_566 ?
K1 As3 Nb 26.85(6) . 4_566 ?
K1 As3 Nb 108.53(6) 4_565 4_566 ?
K1 As3 Nb 110.35(5) 2_646 4_566 ?
Nb As3 Nb 81.14(2) 2_646 4_566 ?
Nb As3 Nb 30.17(2) 2_656 4_566 ?
As2 K1 K3 154.59(12) 2_656 . ?
As2 K1 As1 135.78(11) 2_656 4_566 ?
K3 K1 As1 62.97(8) . 4_566 ?
As2 K1 As1 120.21(12) 2_656 2_646 ?
K3 K1 As1 64.56(8) . 2_646 ?
As1 K1 As1 94.19(8) 4_566 2_646 ?
As2 K1 K3 59.52(8) 2_656 2_656 ?
K3 K1 K3 100.90(10) . 2_656 ?
As1 K1 K3 109.30(12) 4_566 2_656 ?
As1 K1 K3 143.23(11) 2_646 2_656 ?
As2 K1 K3 110.60(11) 2_656 3_657 ?
K3 K1 K3 93.22(10) . 3_657 ?
As1 K1 K3 62.49(8) 4_566 3_657 ?
As1 K1 K3 58.53(8) 2_646 3_657 ?
K3 K1 K3 157.98(11) 2_656 3_657 ?
As2 K1 K5 66.14(12) 2_656 1_455 ?
K3 K1 K5 110.29(15) . 1_455 ?
As1 K1 K5 142.78(14) 4_566 1_455 ?
As1 K1 K5 54.43(11) 2_646 1_455 ?
K3 K1 K5 107.91(14) 2_656 1_455 ?
K3 K1 K5 82.41(13) 3_657 1_455 ?
As2 K1 As3 97.54(9) 2_656 . ?
K3 K1 As3 57.09(8) . . ?
As1 K1 As3 108.78(10) 4_566 . ?
As1 K1 As3 92.19(8) 2_646 . ?
K3 K1 As3 54.09(7) 2_656 . ?
K3 K1 As3 146.63(11) 3_657 . ?
K5 K1 As3 93.44(12) 1_455 . ?
As2 K1 Nb 41.50(5) 2_656 2_656 ?
K3 K1 Nb 150.66(13) . 2_656 ?
As1 K1 Nb 94.32(8) 4_566 2_656 ?
As1 K1 Nb 139.99(11) 2_646 2_656 ?
K3 K1 Nb 67.71(8) 2_656 2_656 ?
K3 K1 Nb 91.82(9) 3_657 2_656 ?
K5 K1 Nb 99.03(13) 1_455 2_656 ?
As3 K1 Nb 121.48(9) . 2_656 ?
As2 K1 Nb 95.89(8) 2_656 4_566 ?
K3 K1 Nb 101.09(11) . 4_566 ?
As1 K1 Nb 39.92(5) 4_566 4_566 ?
As1 K1 Nb 123.27(9) 2_646 4_566 ?
K3 K1 Nb 91.77(9) 2_656 4_566 ?
K3 K1 Nb 68.79(8) 3_657 4_566 ?
K5 K1 Nb 138.31(14) 1_455 4_566 ?
As3 K1 Nb 127.12(11) . 4_566 ?
Nb K1 Nb 54.40(5) 2_656 4_566 ?
As2 K1 As3 72.64(7) 2_656 4_566 ?
K3 K1 As3 131.57(11) . 4_566 ?
As1 K1 As3 70.27(7) 4_566 4_566 ?
As1 K1 As3 108.73(9) 2_646 4_566 ?
K3 K1 As3 105.73(10) 2_656 4_566 ?
K3 K1 As3 52.66(7) 3_657 4_566 ?
K5 K1 As3 99.01(13) 1_455 4_566 ?
As3 K1 As3 159.07(11) . 4_566 ?
Nb K1 As3 39.96(4) 2_656 4_566 ?
Nb K1 As3 39.48(4) 4_566 4_566 ?
As2 K1 As3 71.21(7) 2_656 2_656 ?
K3 K1 As3 111.64(12) . 2_656 ?
As1 K1 As3 69.76(7) 4_566 2_656 ?
As1 K1 As3 162.32(10) 2_646 2_656 ?
K3 K1 As3 53.22(7) 2_656 2_656 ?
K3 K1 As3 105.83(9) 3_657 2_656 ?
K5 K1 As3 136.58(14) 1_455 2_656 ?
As3 K1 As3 99.85(9) . 2_656 ?
Nb K1 As3 39.52(4) 2_656 2_656 ?
Nb K1 As3 39.15(4) 4_566 2_656 ?
As3 K1 As3 59.72(6) 4_566 2_656 ?
As2 K2 As3 111.96(10) 1_455 . ?
As2 K2 K5 129.58(14) 1_455 4_465 ?
As3 K2 K5 112.68(13) . 4_465 ?
As2 K2 As1 74.48(7) 1_455 1_455 ?
As3 K2 As1 173.16(11) . 1_455 ?
K5 K2 As1 60.50(12) 4_465 1_455 ?
As2 K2 As2 107.33(11) 1_455 3_656 ?
As3 K2 As2 73.80(7) . 3_656 ?
K5 K2 As2 65.10(13) 4_465 3_656 ?
As1 K2 As2 102.43(9) 1_455 3_656 ?
As2 K2 K5 117.58(13) 1_455 2_656 ?
As3 K2 K5 121.95(13) . 2_656 ?
K5 K2 K5 50.88(19) 4_465 2_656 ?
As1 K2 K5 54.11(10) 1_455 2_656 ?
As2 K2 K5 115.51(14) 3_656 2_656 ?
As2 K2 K3 145.58(12) 1_455 2_656 ?
As3 K2 K3 53.55(7) . 2_656 ?
K5 K2 K3 81.95(12) 4_465 2_656 ?
As1 K2 K3 122.45(11) 1_455 2_656 ?
As2 K2 K3 98.22(9) 3_656 2_656 ?
K5 K2 K3 68.47(12) 2_656 2_656 ?
As2 K2 K4 60.30(9) 1_455 2_556 ?
As3 K2 K4 130.68(13) . 2_556 ?
K5 K2 K4 104.12(16) 4_465 2_556 ?
As1 K2 K4 54.00(9) 1_455 2_556 ?
As2 K2 K4 154.46(12) 3_656 2_556 ?
K5 K2 K4 61.46(14) 2_656 2_556 ?
K3 K2 K4 103.18(11) 2_656 2_556 ?
As2 K2 Nb 38.97(5) 1_455 1_455 ?
As3 K2 Nb 147.19(11) . 1_455 ?
K5 K2 Nb 91.01(12) 4_465 1_455 ?
As1 K2 Nb 38.07(4) 1_455 1_455 ?
As2 K2 Nb 98.14(9) 3_656 1_455 ?
K5 K2 Nb 90.46(11) 2_656 1_455 ?
K3 K2 Nb 157.45(12) 2_656 1_455 ?
K4 K2 Nb 57.69(7) 2_556 1_455 ?
As2 K2 K4 56.93(8) 1_455 . ?
As3 K2 K4 55.03(8) . . ?
K5 K2 K4 156.13(17) 4_465 . ?
As1 K2 K4 131.38(11) 1_455 . ?
As2 K2 K4 91.09(10) 3_656 . ?
K5 K2 K4 152.04(16) 2_656 . ?
K3 K2 K4 100.84(12) 2_656 . ?
K4 K2 K4 98.35(10) 2_556 . ?
Nb K2 K4 94.26(10) 1_455 . ?
As2 K2 Nb 102.65(10) 1_455 3_656 ?
As3 K2 Nb 39.40(4) . 3_656 ?
K5 K2 Nb 97.14(14) 4_465 3_656 ?
As1 K2 Nb 138.58(11) 1_455 3_656 ?
As2 K2 Nb 37.76(4) 3_656 3_656 ?
K5 K2 Nb 138.85(13) 2_656 3_656 ?
K3 K2 Nb 83.61(8) 2_656 3_656 ?
K4 K2 Nb 158.36(13) 2_556 3_656 ?
Nb K2 Nb 118.64(10) 1_455 3_656 ?
K4 K2 Nb 60.04(8) . 3_656 ?
As2 K2 K2 57.35(8) 1_455 3_556 ?
As3 K2 K2 93.09(12) . 3_556 ?
K5 K2 K2 98.03(16) 4_465 3_556 ?
As1 K2 K2 88.58(11) 1_455 3_556 ?
As2 K2 K2 49.98(8) 3_656 3_556 ?
K5 K2 K2 138.70(16) 2_656 3_556 ?
K3 K2 K2 141.98(14) 2_656 3_556 ?
K4 K2 K2 113.48(13) 2_556 3_556 ?
Nb K2 K2 60.08(8) 1_455 3_556 ?
K4 K2 K2 65.11(12) . 3_556 ?
Nb K2 K2 58.56(8) 3_656 3_556 ?
K1 K3 As3 134.77(12) . 2_646 ?
K1 K3 As3 67.39(8) . . ?
As3 K3 As3 120.91(9) 2_646 . ?
K1 K3 As2 122.17(12) . . ?
As3 K3 As2 102.24(9) 2_646 . ?
As3 K3 As2 76.49(7) . . ?
K1 K3 As1 60.45(8) . 4_566 ?
As3 K3 As1 123.06(9) 2_646 4_566 ?
As3 K3 As1 114.91(10) . 4_566 ?
As2 K3 As1 100.43(8) . 4_566 ?
K1 K3 K1 133.99(10) . 2_646 ?
As3 K3 K1 64.60(8) 2_646 2_646 ?
As3 K3 K1 67.99(8) . 2_646 ?
As2 K3 K1 55.29(8) . 2_646 ?
As1 K3 K1 155.16(11) 4_566 2_646 ?
K1 K3 K1 86.78(10) . 3_657 ?
As3 K3 K1 66.59(8) 2_646 3_657 ?
As3 K3 K1 149.67(11) . 3_657 ?
As2 K3 K1 132.94(11) . 3_657 ?
As1 K3 K1 59.76(7) 4_566 3_657 ?
K1 K3 K1 130.77(10) 2_646 3_657 ?
K1 K3 As1 61.25(8) . 2_646 ?
As3 K3 As1 73.52(7) 2_646 2_646 ?
As3 K3 As1 96.04(8) . 2_646 ?
As2 K3 As1 168.19(10) . 2_646 ?
As1 K3 As1 90.98(7) 4_566 2_646 ?
K1 K3 As1 113.58(10) 2_646 2_646 ?
K1 K3 As1 56.13(8) 3_657 2_646 ?
K1 K3 K2 147.81(12) . 2_646 ?
As3 K3 K2 55.88(7) 2_646 2_646 ?
As3 K3 K2 139.75(10) . 2_646 ?
As2 K3 K2 66.72(8) . 2_646 ?
As1 K3 K2 88.08(8) 4_566 2_646 ?
K1 K3 K2 77.71(10) 2_646 2_646 ?
K1 K3 K2 70.17(9) 3_657 2_646 ?
As1 K3 K2 117.16(10) 2_646 2_646 ?
K1 K3 Nb 92.66(9) . . ?
As3 K3 Nb 121.94(8) 2_646 . ?
As3 K3 Nb 39.12(4) . . ?
As2 K3 Nb 37.87(4) . . ?
As1 K3 Nb 107.72(8) 4_566 . ?
K1 K3 Nb 57.65(7) 2_646 . ?
K1 K3 Nb 165.68(11) 3_657 . ?
As1 K3 Nb 135.14(8) 2_646 . ?
K2 K3 Nb 104.19(9) 2_646 . ?
K1 K3 K4 75.27(11) . . ?
As3 K3 K4 77.62(9) 2_646 . ?
As3 K3 K4 54.01(7) . . ?
As2 K3 K4 116.75(9) . . ?
As1 K3 K4 133.03(11) 4_566 . ?
K1 K3 K4 69.96(10) 2_646 . ?
K1 K3 K4 105.53(11) 3_657 . ?
As1 K3 K4 51.87(7) 2_646 . ?
K2 K3 K4 131.53(12) 2_646 . ?
Nb K3 K4 88.11(8) . . ?
K1 K3 K4 71.59(11) . 2_656 ?
As3 K3 K4 151.18(11) 2_646 2_656 ?
As3 K3 K4 76.08(9) . 2_656 ?
As2 K3 K4 56.51(7) . 2_656 ?
As1 K3 K4 53.04(7) 4_566 2_656 ?
K1 K3 K4 107.73(10) 2_646 2_656 ?
K1 K3 K4 111.67(10) 3_657 2_656 ?
As1 K3 K4 131.15(10) 2_646 2_656 ?
K2 K3 K4 95.77(11) 2_646 2_656 ?
Nb K3 K4 54.93(7) . 2_656 ?
K4 K3 K4 127.68(13) . 2_656 ?
K5 K4 As1 125.89(17) 2_646 2_646 ?
K5 K4 As3 134.84(17) 2_646 . ?
As1 K4 As3 99.12(14) 2_646 . ?
K5 K4 As1 65.03(16) 2_646 3_656 ?
As1 K4 As1 148.71(13) 2_646 3_656 ?
As3 K4 As1 74.65(8) . 3_656 ?
K5 K4 As2 69.71(15) 2_646 1_455 ?
As1 K4 As2 104.45(11) 2_646 1_455 ?
As3 K4 As2 105.41(11) . 1_455 ?
As1 K4 As2 106.77(12) 3_656 1_455 ?
K5 K4 As2 59.98(14) 2_646 2_646 ?
As1 K4 As2 72.23(7) 2_646 2_646 ?
As3 K4 As2 147.65(12) . 2_646 ?
As1 K4 As2 96.43(13) 3_656 2_646 ?
As2 K4 As2 106.94(11) 1_455 2_646 ?
K5 K4 Nb 99.18(16) 2_646 2_646 ?
As1 K4 Nb 39.98(5) 2_646 2_646 ?
As3 K4 Nb 116.03(13) . 2_646 ?
As1 K4 Nb 114.66(12) 3_656 2_646 ?
As2 K4 Nb 127.04(10) 1_455 2_646 ?
As2 K4 Nb 39.22(5) 2_646 2_646 ?
K5 K4 K5 114.52(13) 2_646 1_455 ?
As1 K4 K5 53.48(11) 2_646 1_455 ?
As3 K4 K5 93.81(16) . 1_455 ?
As1 K4 K5 155.30(15) 3_656 1_455 ?
As2 K4 K5 54.56(10) 1_455 1_455 ?
As2 K4 K5 104.35(13) 2_646 1_455 ?
Nb K4 K5 89.99(12) 2_646 1_455 ?
K5 K4 K2 71.94(15) 2_646 2_546 ?
As1 K4 K2 58.43(8) 2_646 2_546 ?
As3 K4 K2 149.13(17) . 2_546 ?
As1 K4 K2 135.75(17) 3_656 2_546 ?
As2 K4 K2 65.44(8) 1_455 2_546 ?
As2 K4 K2 51.26(8) 2_646 2_546 ?
Nb K4 K2 61.99(8) 2_646 2_546 ?
K5 K4 K2 56.30(12) 1_455 2_546 ?
K5 K4 K2 106.61(16) 2_646 . ?
As1 K4 K2 109.32(15) 2_646 . ?
As3 K4 K2 54.01(8) . . ?
As1 K4 K2 91.98(10) 3_656 . ?
As2 K4 K2 51.40(7) 1_455 . ?
As2 K4 K2 158.32(13) 2_646 . ?
Nb K4 K2 149.03(16) 2_646 . ?
K5 K4 K2 63.97(13) 1_455 . ?
K2 K4 K2 110.09(11) 2_546 . ?
K5 K4 Nb 95.62(16) 2_646 3_656 ?
As1 K4 Nb 137.23(15) 2_646 3_656 ?
As3 K4 Nb 39.53(5) . 3_656 ?
As1 K4 Nb 38.08(5) 3_656 3_656 ?
As2 K4 Nb 98.93(9) 1_455 3_656 ?
As2 K4 Nb 133.28(13) 2_646 3_656 ?
Nb K4 Nb 134.01(11) 2_646 3_656 ?
K5 K4 Nb 122.33(15) 1_455 3_656 ?
K2 K4 Nb 162.41(13) 2_546 3_656 ?
K2 K4 Nb 60.65(7) . 3_656 ?
K5 K4 K3 149.74(18) 2_646 . ?
As1 K4 K3 57.59(9) 2_646 . ?
As3 K4 K3 51.96(8) . . ?
As1 K4 K3 97.79(10) 3_656 . ?
As2 K4 K3 140.55(16) 1_455 . ?
As2 K4 K3 100.26(10) 2_646 . ?
Nb K4 K3 64.13(8) 2_646 . ?
K5 K4 K3 91.58(15) 1_455 . ?
K2 K4 K3 115.35(12) 2_546 . ?
K2 K4 K3 98.33(13) . . ?
Nb K4 K3 81.72(9) 3_656 . ?
K5 K5 K4 122.3(3) 3_757 2_656 ?
K5 K5 As1 67.6(2) 3_757 2_746 ?
K4 K5 As1 169.8(2) 2_656 2_746 ?
K5 K5 As2 123.8(3) 3_757 . ?
K4 K5 As2 68.16(13) 2_656 . ?
As1 K5 As2 109.42(18) 2_746 . ?
K5 K5 K2 68.5(2) 3_757 4_666 ?
K4 K5 K2 83.13(17) 2_656 4_666 ?
As1 K5 K2 99.47(16) 2_746 4_666 ?
As2 K5 K2 151.1(2) . 4_666 ?
K5 K5 As1 59.5(2) 3_757 4_566 ?
K4 K5 As1 62.82(13) 2_656 4_566 ?
As1 K5 As1 127.11(19) 2_746 4_566 ?
As2 K5 As1 99.79(15) . 4_566 ?
K2 K5 As1 62.03(12) 4_666 4_566 ?
K5 K5 K1 108.8(3) 3_757 1_655 ?
K4 K5 K1 110.6(2) 2_656 1_655 ?
As1 K5 K1 61.14(11) 2_746 1_655 ?
As2 K5 K1 117.81(18) . 1_655 ?
K2 K5 K1 74.84(14) 4_666 1_655 ?
As1 K5 K1 136.72(19) 4_566 1_655 ?
K5 K5 K2 60.6(2) 3_757 2_646 ?
K4 K5 K2 123.86(19) 2_656 2_646 ?
As1 K5 K2 61.84(12) 2_746 2_646 ?
As2 K5 K2 69.20(13) . 2_646 ?
K2 K5 K2 129.12(19) 4_666 2_646 ?
As1 K5 K2 90.94(16) 4_566 2_646 ?
K1 K5 K2 120.89(17) 1_655 2_646 ?
K5 K5 As2 127.5(3) 3_757 2_756 ?
K4 K5 As2 60.38(13) 2_656 2_756 ?
As1 K5 As2 112.39(16) 2_746 2_756 ?
As2 K5 As2 106.14(16) . 2_756 ?
K2 K5 As2 59.55(12) 4_666 2_756 ?
As1 K5 As2 99.78(15) 4_566 2_756 ?
K1 K5 As2 51.56(10) 1_655 2_756 ?
K2 K5 As2 169.0(2) 2_646 2_756 ?
K5 K5 K4 112.8(3) 3_757 1_655 ?
K4 K5 K4 117.32(18) 2_656 1_655 ?
As1 K5 K4 56.14(11) 2_746 1_655 ?
As2 K5 K4 57.24(12) . 1_655 ?
K2 K5 K4 147.48(19) 4_666 1_655 ?
As1 K5 K4 148.7(2) 4_566 1_655 ?
K1 K5 K4 74.26(14) 1_655 1_655 ?
K2 K5 K4 62.23(13) 2_646 1_655 ?
As2 K5 K4 106.78(17) 2_756 1_655 ?
K5 K5 K2 171.3(3) 3_757 1_655 ?
K4 K5 K2 63.15(14) 2_656 1_655 ?
As1 K5 K2 107.41(16) 2_746 1_655 ?
As2 K5 K2 50.09(10) . 1_655 ?
K2 K5 K2 119.86(18) 4_666 1_655 ?
As1 K5 K2 125.02(16) 4_566 1_655 ?
K1 K5 K2 73.23(13) 1_655 1_655 ?
K2 K5 K2 110.98(16) 2_646 1_655 ?
As2 K5 K2 60.58(11) 2_756 1_655 ?
K4 K5 K2 59.19(11) 1_655 1_655 ?
K5 K5 K3 80.4(2) 3_757 . ?
K4 K5 K3 67.07(13) 2_656 . ?
As1 K5 K3 119.79(18) 2_746 . ?
As2 K5 K3 51.33(9) . . ?
K2 K5 K3 114.66(16) 4_666 . ?
As1 K5 K3 52.67(9) 4_566 . ?
K1 K5 K3 169.15(19) 1_655 . ?
K2 K5 K3 58.07(11) 2_646 . ?
As2 K5 K3 127.45(15) 2_756 . ?
K4 K5 K3 97.14(15) 1_655 . ?
K2 K5 K3 96.79(13) 1_655 . ?

loop_
_geom_bond_atom_site_label_1
_geom_bond_atom_site_label_2
_geom_bond_distance
_geom_bond_site_symmetry_2
_geom_bond_publ_flag
Nb As1 2.4740(18) . ?
Nb As2 2.4840(17) . ?
Nb As3 2.5534(16) . ?
Nb As3 2.5557(16) 3_656 ?
Nb Nb 3.408(2) 3_656 ?
Nb K1 3.684(3) 2_646 ?
Nb K1 3.770(4) 4_565 ?
Nb K4 3.770(4) 2_656 ?
Nb K2 3.938(3) 1_655 ?
Nb K4 3.977(4) 3_656 ?
Nb K2 4.001(4) 3_656 ?
Nb K3 4.034(3) . ?
Nb K3 4.167(3) 2_656 ?
Nb As2 5.2030(18) 3_656 ?
Nb As1 5.2033(18) 3_656 ?
Nb K5 5.226(6) . ?
Nb K3 5.234(3) 4 ?
Nb K5 5.255(6) 4_565 ?
Nb K3 5.262(3) 3_656 ?
Nb K1 5.309(4) . ?
As1 K5 3.283(6) 2_756 ?
As1 K4 3.392(5) 2_656 ?
As1 K1 3.408(4) 4_565 ?
As1 K4 3.455(4) 3_656 ?
As1 K3 3.489(3) 4_565 ?
As1 K5 3.520(6) 4_565 ?
As1 K1 3.534(4) 2_656 ?
As1 K2 3.572(3) 1_655 ?
As1 K3 3.640(3) 2_656 ?
As1 Nb 5.2034(18) 3_656 ?
As1 Nb 6.0843(19) 4_565 ?
As2 K1 3.220(4) 2_646 ?
As2 K2 3.250(4) 1_655 ?
As2 K3 3.376(3) . ?
As2 K5 3.377(6) . ?
As2 K4 3.485(4) 1_655 ?
As2 K2 3.573(4) 3_656 ?
As2 K4 3.620(5) 2_656 ?
As2 K5 3.760(7) 2_746 ?
As2 Nb 5.2030(18) 3_656 ?
As2 Nb 5.6803(17) 3_756 ?
As2 Nb 6.4953(18) 2_746 ?
As3 Nb 2.5557(16) 3_656 ?
As3 K3 3.283(4) 2_656 ?
As3 K3 3.330(3) . ?
As3 K2 3.378(3) . ?
As3 K4 3.422(5) . ?
As3 K1 3.662(4) . ?
As3 K1 3.789(3) 4_565 ?
As3 K1 3.855(4) 2_646 ?
As3 Nb 6.1027(18) 2_646 ?
As3 Nb 6.4082(18) 2_656 ?
As3 Nb 6.6543(18) 4_566 ?
K1 As2 3.220(4) 2_656 ?
K1 K3 3.269(5) . ?
K1 As1 3.408(4) 4_566 ?
K1 As1 3.534(4) 2_646 ?
K1 K3 3.556(4) 2_656 ?
K1 K3 3.603(4) 3_657 ?
K1 K5 3.640(7) 1_455 ?
K1 Nb 3.684(3) 2_656 ?
K1 Nb 3.770(4) 4_566 ?
K1 As3 3.789(3) 4_566 ?
K1 As3 3.855(4) 2_656 ?
K2 As2 3.250(4) 1_455 ?
K2 K5 3.410(7) 4_465 ?
K2 As1 3.572(3) 1_455 ?
K2 As2 3.573(4) 3_656 ?
K2 K5 3.644(7) 2_656 ?
K2 K3 3.849(5) 2_656 ?
K2 K4 3.875(5) 2_556 ?
K2 Nb 3.938(3) 1_455 ?
K2 K4 3.947(5) . ?
K2 Nb 4.001(4) 3_656 ?
K2 K2 4.052(8) 3_556 ?
K3 As3 3.283(4) 2_646 ?
K3 As1 3.489(3) 4_566 ?
K3 K1 3.556(4) 2_646 ?
K3 K1 3.603(4) 3_657 ?
K3 As1 3.640(3) 2_646 ?
K3 K2 3.849(5) 2_646 ?
K3 K4 4.065(6) . ?
K3 K4 4.138(5) 2_656 ?
K4 K5 3.067(8) 2_646 ?
K4 As1 3.392(5) 2_646 ?
K4 As1 3.455(4) 3_656 ?
K4 As2 3.485(4) 1_455 ?
K4 As2 3.620(5) 2_646 ?
K4 Nb 3.770(4) 2_646 ?
K4 K5 3.848(7) 1_455 ?
K4 K2 3.875(5) 2_546 ?
K4 Nb 3.977(4) 3_656 ?
K5 K5 3.037(13) 3_757 ?
K5 K4 3.067(8) 2_656 ?
K5 As1 3.283(6) 2_746 ?
K5 K2 3.410(7) 4_666 ?
K5 As1 3.520(6) 4_566 ?
K5 K1 3.640(7) 1_655 ?
K5 K2 3.644(7) 2_646 ?
K5 As2 3.760(7) 2_756 ?
K5 K4 3.848(7) 1_655 ?
K5 K2 4.130(7) 1_655 ?
